data_4502521
loop_
_publ_author_name
'Bai, Hong-Ye'
'Ma, Jian-Fang'
'Yang, Jin'
'Liu, Ying-Ying'
Hua-Wu,
'Ma, Ji-Cheng'

_publ_section_title
;
 Effect of Anions on the Self-Assembly of Cd(II)-Containing Coordination
 Polymers Based on a Novel Flexible Tetrakis(imidazole) Ligand
;
_journal_issue 2
_journal_name_full 'Crystal Growth &amp; Design'
_journal_page_first 995
_journal_paper_doi 10.1021/cg901332m
_journal_volume 10
_journal_year 2010
_chemical_formula_moiety 'C35 H22 Cd3 N8 O14, 2.5 (H2O)'
_chemical_formula_sum 'C35 H27 Cd3 N8 O16.5'
_chemical_formula_weight 1160.85
_chemical_name_systematic
;
 ?
;
_space_group_IT_number 5
_symmetry_cell_setting monoclinic
_symmetry_space_group_name_Hall 'C 2y'
_symmetry_space_group_name_H-M 'C 1 2 1'
_atom_sites_solution_hydrogens geom
_atom_sites_solution_primary direct
_atom_sites_solution_secondary difmap
_audit_creation_method SHELXL-97
_cell_angle_alpha 90.00
_cell_angle_beta 108.88(2)
_cell_angle_gamma 90.00
_cell_formula_units_Z 2
_cell_length_a 18.458(4)
_cell_length_b 9.1264(13)
_cell_length_c 12.181(2)
_cell_measurement_reflns_used 3679
_cell_measurement_temperature 293(2)
_cell_measurement_theta_max 29.2
_cell_measurement_theta_min 4.2
_cell_volume 1941.6(6)
_computing_cell_refinement CrysAlis
_computing_data_collection 'CrysAlis (Oxford Diffraction, 2006)'
_computing_data_reduction CrysAlis
_computing_structure_refinement 'SHELXL-97 (Sheldrick, 1997)'
_computing_structure_solution 'SHELXS-97 (Sheldrick, 1997)'
_diffrn_ambient_temperature 293(2)
_diffrn_detector_area_resol_mean 10.0
_diffrn_measured_fraction_theta_full 0.994
_diffrn_measured_fraction_theta_max 0.878
_diffrn_measurement_device_type 'Oxford Diffraction Gemini R Ultra'
_diffrn_measurement_method '\w scan'
_diffrn_radiation_monochromator graphite
_diffrn_radiation_source 'fine-focus sealed tube'
_diffrn_radiation_type MoK\a
_diffrn_radiation_wavelength 0.71073
_diffrn_reflns_av_R_equivalents 0.0270
_diffrn_reflns_av_sigmaI/netI 0.0481
_diffrn_reflns_limit_h_max 23
_diffrn_reflns_limit_h_min -24
_diffrn_reflns_limit_k_max 9
_diffrn_reflns_limit_k_min -12
_diffrn_reflns_limit_l_max 16
_diffrn_reflns_limit_l_min -15
_diffrn_reflns_number 6037
_diffrn_reflns_theta_full 25.00
_diffrn_reflns_theta_max 29.22
_diffrn_reflns_theta_min 4.15
_exptl_absorpt_coefficient_mu 1.715
_exptl_absorpt_correction_T_max 0.617
_exptl_absorpt_correction_T_min 0.524
_exptl_absorpt_correction_type multi-scan
_exptl_absorpt_process_details
;
CrysAlis (Oxford Diffraction, 2006)
;
_exptl_crystal_colour colorless
_exptl_crystal_density_diffrn 1.986
_exptl_crystal_density_method 'not measured'
_exptl_crystal_description block
_exptl_crystal_F_000 1138
_exptl_crystal_size_max 0.37
_exptl_crystal_size_mid 0.34
_exptl_crystal_size_min 0.27
_refine_diff_density_max 0.852
_refine_diff_density_min -0.428
_refine_diff_density_rms 0.094
_refine_ls_abs_structure_details 'Flack H D (1983), Acta Cryst. A39, 876-881'
_refine_ls_abs_structure_Flack -0.01(4)
_refine_ls_extinction_method none
_refine_ls_goodness_of_fit_ref 0.967
_refine_ls_hydrogen_treatment mixed
_refine_ls_matrix_type full
_refine_ls_number_parameters 298
_refine_ls_number_reflns 3679
_refine_ls_number_restraints 15
_refine_ls_restrained_S_all 1.380
_refine_ls_R_factor_all 0.0401
_refine_ls_R_factor_gt 0.0317
_refine_ls_shift/su_max 0.001
_refine_ls_shift/su_mean 0.000
_refine_ls_structure_factor_coef Fsqd
_refine_ls_weighting_details 'calc w=1/[\s^2^(Fo^2^)+(0.0347P)^2^+0.0000P] where P=(Fo^2^+2Fc^2^)/3'
_refine_ls_weighting_scheme calc
_refine_ls_wR_factor_gt 0.0629
_refine_ls_wR_factor_ref 0.0653
_reflns_number_gt 3219
_reflns_number_total 3679
_reflns_threshold_expression >2sigma(I)
_cod_data_source_file cg901332m_si_002.cif
_cod_data_source_block Compound-10
_cod_depositor_comments
;
The following automatic conversions were performed:

'_symmetry_cell_setting' value 'Monoclinic' changed to 'monoclinic'
according to /home/saulius/struct/CIF-dictionaries/cif_core.dic
dictionary named 'cif_core.dic' version 2.4.2 from 2011-04-26.

Automatic conversion script
Id: cif_fix_values 1715 2011-07-08 13:25:40Z adriana 
;
_cod_original_sg_symbol_Hall 'C 2y '
_cod_original_sg_symbol_H-M 'C 2'
_cod_original_formula_sum 'C35 H27 Cd3 N8 O16.50'
_cod_database_code 4502521

loop_
_symmetry_equiv_pos_as_xyz
'x, y, z'
'-x, y, -z'
'x+1/2, y+1/2, z'
'-x+1/2, y+1/2, -z'

loop_
_atom_site_label
_atom_site_type_symbol
_atom_site_fract_x
_atom_site_fract_y
_atom_site_fract_z
_atom_site_U_iso_or_equiv
_atom_site_adp_type
_atom_site_occupancy
_atom_site_symmetry_multiplicity
_atom_site_calc_flag
_atom_site_refinement_flags
Cd1 Cd 0.5000 0.55931(7) 1.0000 0.02750(18) Uani 1 2 d S
Cd2 Cd 0.60219(3) 0.23618(5) 0.86428(4) 0.02896(14) Uani 1 1 d .
C1 C 0.5808(5) 0.4780(9) 0.6615(6) 0.040(2) Uani 1 1 d .
H1 H 0.5379 0.4254 0.6183 0.048 Uiso 1 1 calc R
C2 C 0.6718(4) 0.6423(9) 0.7114(6) 0.0376(18) Uani 1 1 d .
H2 H 0.7030 0.7220 0.7105 0.045 Uiso 1 1 calc R
C3 C 0.6829(4) 0.5415(9) 0.7968(6) 0.0354(16) Uani 1 1 d .
H3 H 0.7233 0.5418 0.8663 0.043 Uiso 1 1 calc R
C4 C 0.5727(4) 0.6797(9) 0.5133(6) 0.0365(18) Uani 1 1 d .
C5 C 0.5000 0.7742(11) 0.5000 0.031(2) Uani 1 2 d S
C6 C 0.5109(5) 0.8814(9) 0.6039(6) 0.043(2) Uani 1 1 d .
C7 C 0.4109(5) 0.8649(10) 0.7053(6) 0.042(2) Uani 1 1 d .
H7 H 0.3746 0.9272 0.6570 0.050 Uiso 1 1 calc R
C8 C 0.4052(4) 0.7930(9) 0.7972(6) 0.0391(18) Uani 1 1 d .
H8 H 0.3632 0.7958 0.8234 0.047 Uiso 1 1 calc R
C9 C 0.5153(4) 0.7394(10) 0.7851(5) 0.0321(14) Uani 1 1 d .
H9 H 0.5642 0.7007 0.8004 0.039 Uiso 1 1 calc R
C10 C 0.2301(4) 0.5167(9) 0.5978(6) 0.040(2) Uani 1 1 d .
H10 H 0.1853 0.5657 0.5569 0.048 Uiso 1 1 calc R
C11 C 0.2517(4) 0.5072(8) 0.7181(6) 0.0301(16) Uani 1 1 d .
C12 C 0.3201(4) 0.4362(7) 0.7801(5) 0.0233(14) Uani 1 1 d .
C13 C 0.3660(4) 0.3758(8) 0.7201(5) 0.0258(14) Uani 1 1 d .
C14 C 0.3422(4) 0.3846(9) 0.5979(6) 0.0388(18) Uani 1 1 d .
H14 H 0.3720 0.3435 0.5572 0.047 Uiso 1 1 calc R
C15 C 0.2743(5) 0.4543(10) 0.5390(6) 0.047(2) Uani 1 1 d .
H15 H 0.2584 0.4591 0.4584 0.057 Uiso 1 1 calc R
C16 C 0.4451(4) 0.3107(8) 0.7773(6) 0.0285(16) Uani 1 1 d .
C17 C 0.3426(4) 0.4180(9) 0.9105(6) 0.0278(15) Uani 1 1 d .
C18 C 0.1972(4) 0.5730(8) 0.7752(7) 0.0361(17) Uani 1 1 d .
N1 N 0.6258(4) 0.4393(7) 0.7655(5) 0.0326(14) Uani 1 1 d .
N2 N 0.6047(3) 0.6029(7) 0.6257(5) 0.0346(15) Uani 1 1 d .
N3 N 0.4812(3) 0.8289(7) 0.6955(4) 0.0305(14) Uani 1 1 d .
N4 N 0.4714(3) 0.7136(7) 0.8476(5) 0.0330(14) Uani 1 1 d .
O1 O 0.2172(3) 0.5835(8) 0.8810(5) 0.0552(16) Uani 1 1 d .
O2 O 0.1334(3) 0.6138(7) 0.7121(6) 0.063(2) Uani 1 1 d .
O3 O 0.3768(3) 0.5246(6) 0.9755(4) 0.0362(13) Uani 1 1 d .
O4 O 0.3269(3) 0.2988(6) 0.9467(4) 0.0397(13) Uani 1 1 d .
O5 O 0.4720(3) 0.2261(8) 0.7216(4) 0.0484(14) Uani 1 1 d D
O6 O 0.4833(3) 0.3488(6) 0.8774(4) 0.0412(14) Uani 1 1 d .
O3W O 0.5000 0.220(3) 0.5000 0.070(5) Uani 0.50 2 d SPDU
O1W O 0.5671(4) 0.0391(8) 0.9550(7) 0.0624(18) Uani 1 1 d D
H1C H 0.521(2) 0.053(14) 0.926(2) 0.094 Uiso 1 1 d D
H1D H 0.601(5) -0.025(10) 0.984(9) 0.094 Uiso 1 1 d D
O2W O 0.1739(4) 0.3202(7) 0.9928(6) 0.0554(16) Uani 1 1 d D
H2C H 0.175(6) 0.232(5) 1.017(9) 0.083 Uiso 1 1 d D
H2D H 0.212(4) 0.340(11) 0.970(9) 0.083 Uiso 1 1 d D

loop_
_atom_site_aniso_label
_atom_site_aniso_U_11
_atom_site_aniso_U_22
_atom_site_aniso_U_33
_atom_site_aniso_U_23
_atom_site_aniso_U_13
_atom_site_aniso_U_12
Cd1 0.0257(4) 0.0301(4) 0.0265(3) 0.000 0.0080(3) 0.000
Cd2 0.0254(2) 0.0270(2) 0.0350(3) 0.0028(2) 0.01048(19) 0.0049(2)
C1 0.048(5) 0.038(4) 0.031(4) -0.002(3) 0.008(4) -0.013(4)
C2 0.033(4) 0.034(4) 0.043(4) -0.002(3) 0.009(3) -0.010(3)
C3 0.030(3) 0.038(4) 0.034(3) 0.005(3) 0.005(3) -0.005(3)
C4 0.045(4) 0.040(4) 0.025(3) 0.013(3) 0.013(3) 0.012(3)
C5 0.038(5) 0.035(6) 0.025(4) 0.000 0.015(4) 0.000
C6 0.069(5) 0.042(5) 0.024(3) -0.004(3) 0.023(4) -0.003(4)
C7 0.045(5) 0.052(5) 0.026(4) -0.001(4) 0.009(3) 0.019(4)
C8 0.034(4) 0.052(5) 0.033(4) 0.000(3) 0.013(3) 0.006(3)
C9 0.032(3) 0.042(4) 0.022(3) -0.005(4) 0.009(3) 0.004(4)
C10 0.028(4) 0.051(5) 0.034(4) 0.004(3) 0.000(3) 0.003(3)
C11 0.019(3) 0.031(4) 0.038(4) -0.004(3) 0.006(3) -0.002(3)
C12 0.022(3) 0.017(3) 0.031(3) -0.006(3) 0.008(3) -0.004(3)
C13 0.020(3) 0.029(4) 0.028(3) -0.004(3) 0.008(3) -0.003(3)
C14 0.029(4) 0.050(5) 0.039(4) -0.013(4) 0.013(3) -0.004(3)
C15 0.039(4) 0.073(6) 0.024(3) 0.001(4) 0.002(3) -0.005(4)
C16 0.025(4) 0.030(4) 0.037(4) -0.004(3) 0.018(3) 0.002(3)
C17 0.019(3) 0.036(4) 0.029(3) 0.002(3) 0.009(3) 0.005(3)
C18 0.026(3) 0.026(4) 0.053(4) -0.008(4) 0.008(3) 0.002(3)
N1 0.042(4) 0.031(4) 0.023(3) 0.006(2) 0.007(3) 0.000(3)
N2 0.038(3) 0.037(4) 0.026(3) 0.007(2) 0.006(3) -0.007(3)
N3 0.036(3) 0.036(3) 0.021(3) 0.000(2) 0.011(2) -0.002(3)
N4 0.037(3) 0.036(4) 0.028(3) -0.001(3) 0.013(2) 0.001(3)
O1 0.043(3) 0.075(5) 0.055(3) 0.001(3) 0.026(3) 0.020(3)
O2 0.029(3) 0.065(4) 0.080(4) -0.030(4) 0.000(3) 0.017(3)
O3 0.029(3) 0.048(4) 0.034(2) -0.009(2) 0.013(2) -0.002(2)
O4 0.044(3) 0.036(3) 0.040(3) 0.008(2) 0.014(2) -0.002(2)
O5 0.041(3) 0.058(4) 0.048(3) -0.010(3) 0.016(2) 0.020(3)
O6 0.033(3) 0.039(3) 0.037(3) -0.009(2) -0.007(2) 0.013(2)
O3W 0.071(5) 0.069(5) 0.069(5) 0.000 0.022(2) 0.000
O1W 0.055(4) 0.043(4) 0.101(5) 0.021(4) 0.041(4) 0.010(3)
O2W 0.055(4) 0.051(4) 0.070(4) 0.009(3) 0.034(3) 0.000(3)

loop_
_atom_type_symbol
_atom_type_description
_atom_type_scat_dispersion_real
_atom_type_scat_dispersion_imag
_atom_type_scat_source
C C 0.0033 0.0016 'International Tables Vol C Tables 4.2.6.8 and 6.1.1.4'
H H 0.0000 0.0000 'International Tables Vol C Tables 4.2.6.8 and 6.1.1.4'
N N 0.0061 0.0033 'International Tables Vol C Tables 4.2.6.8 and 6.1.1.4'
O O 0.0106 0.0060 'International Tables Vol C Tables 4.2.6.8 and 6.1.1.4'
Cd Cd -0.8075 1.2024 'International Tables Vol C Tables 4.2.6.8 and 6.1.1.4'

loop_
_geom_angle_atom_site_label_1
_geom_angle_atom_site_label_2
_geom_angle_atom_site_label_3
_geom_angle
_geom_angle_site_symmetry_1
_geom_angle_site_symmetry_3
O3 Cd1 O3 163.6(3) . 2_657
O3 Cd1 N4 99.00(19) . 2_657
O3 Cd1 N4 91.3(2) 2_657 2_657
O3 Cd1 N4 91.3(2) . .
O3 Cd1 N4 99.00(19) 2_657 .
N4 Cd1 N4 102.6(3) 2_657 .
O3 Cd1 O6 83.24(19) . .
O3 Cd1 O6 83.59(19) 2_657 .
N4 Cd1 O6 164.89(19) 2_657 .
N4 Cd1 O6 92.3(2) . .
O3 Cd1 O6 83.59(19) . 2_657
O3 Cd1 O6 83.24(19) 2_657 2_657
N4 Cd1 O6 92.3(2) 2_657 2_657
N4 Cd1 O6 164.9(2) . 2_657
O6 Cd1 O6 73.1(3) . 2_657
O1W Cd2 O4 82.7(2) . 2_657
O1W Cd2 N1 174.8(2) . .
O4 Cd2 N1 100.20(19) 2_657 .
O1W Cd2 O2 100.5(3) . 3_545
O4 Cd2 O2 133.21(19) 2_657 3_545
N1 Cd2 O2 80.7(2) . 3_545
O1W Cd2 O5 87.0(2) . .
O4 Cd2 O5 144.55(19) 2_657 .
N1 Cd2 O5 88.2(2) . .
O2 Cd2 O5 81.99(18) 3_545 .
O1W Cd2 O6 84.3(2) . .
O4 Cd2 O6 93.46(18) 2_657 .
N1 Cd2 O6 91.2(2) . .
O2 Cd2 O6 133.31(17) 3_545 .
O5 Cd2 O6 51.68(16) . .
O1W Cd2 O1 83.6(2) . 3_545
O4 Cd2 O1 82.24(19) 2_657 3_545
N1 Cd2 O1 101.0(2) . 3_545
O2 Cd2 O1 52.34(19) 3_545 3_545
O5 Cd2 O1 130.2(2) . 3_545
O6 Cd2 O1 167.6(2) . 3_545
N1 C1 N2 111.6(6) . .
N1 C1 H1 124.2 . .
N2 C1 H1 124.2 . .
C3 C2 N2 106.2(6) . .
C3 C2 H2 126.9 . .
N2 C2 H2 126.9 . .
C2 C3 N1 109.8(6) . .
C2 C3 H3 125.1 . .
N1 C3 H3 125.1 . .
N2 C4 C5 115.5(6) . .
C4 C5 C4 112.8(8) 2_656 .
C4 C5 C6 108.2(4) 2_656 .
C4 C5 C6 112.5(4) . .
C4 C5 C6 112.5(4) 2_656 2_656
C4 C5 C6 108.2(4) . 2_656
C6 C5 C6 102.3(8) . 2_656
N3 C6 C5 115.4(6) . .
C8 C7 N3 106.7(7) . .
C8 C7 H7 126.6 . .
N3 C7 H7 126.6 . .
C7 C8 N4 109.4(7) . .
C7 C8 H8 125.3 . .
N4 C8 H8 125.3 . .
N4 C9 N3 111.5(6) . .
N4 C9 H9 124.2 . .
N3 C9 H9 124.2 . .
C15 C10 C11 120.6(7) . .
C15 C10 H10 119.7 . .
C11 C10 H10 119.7 . .
C10 C11 C12 119.8(7) . .
C10 C11 C18 116.8(6) . .
C12 C11 C18 123.4(6) . .
C13 C12 C11 119.6(6) . .
C13 C12 C17 119.7(5) . .
C11 C12 C17 120.6(6) . .
C12 C13 C14 119.5(6) . .
C12 C13 C16 124.8(6) . .
C14 C13 C16 115.5(6) . .
C15 C14 C13 119.6(7) . .
C15 C14 H14 120.2 . .
C13 C14 H14 120.2 . .
C10 C15 C14 120.9(7) . .
C10 C15 H15 119.6 . .
C14 C15 H15 119.6 . .
O5 C16 O6 120.9(7) . .
O5 C16 C13 119.4(6) . .
O6 C16 C13 119.7(6) . .
O4 C17 O3 124.7(6) . .
O4 C17 C12 116.8(6) . .
O3 C17 C12 118.5(6) . .
O1 C18 O2 122.2(7) . .
O1 C18 C11 119.6(6) . .
O2 C18 C11 118.2(7) . .
C1 N1 C3 106.0(6) . .
C1 N1 Cd2 123.0(5) . .
C3 N1 Cd2 131.0(4) . .
C1 N2 C2 106.4(6) . .
C1 N2 C4 128.9(6) . .
C2 N2 C4 124.5(6) . .
C9 N3 C7 106.3(6) . .
C9 N3 C6 128.3(7) . .
C7 N3 C6 125.4(6) . .
C9 N4 C8 105.9(6) . .
C9 N4 Cd1 124.8(5) . .
C8 N4 Cd1 129.1(5) . .
C18 O1 Cd2 89.9(4) . 3_455
C18 O2 Cd2 94.5(5) . 3_455
C17 O3 Cd1 117.9(4) . .
C17 O4 Cd2 116.5(4) . 2_657
C16 O5 Cd2 93.5(4) . .
C16 O6 Cd1 138.9(5) . .
C16 O6 Cd2 93.1(5) . .
Cd1 O6 Cd2 115.9(2) . .
Cd2 O1W H1C 95(7) . .
Cd2 O1W H1D 117(8) . .
H1C O1W H1D 144(10) . .
H2C O2W H2D 112(7) . .

loop_
_geom_bond_atom_site_label_1
_geom_bond_atom_site_label_2
_geom_bond_distance
_geom_bond_site_symmetry_2
Cd1 O3 2.219(5) .
Cd1 O3 2.219(5) 2_657
Cd1 N4 2.253(6) 2_657
Cd1 N4 2.253(6) .
Cd1 O6 2.391(5) .
Cd1 O6 2.391(5) 2_657
Cd2 O1W 2.310(7) .
Cd2 O4 2.322(5) 2_657
Cd2 N1 2.327(6) .
Cd2 O2 2.389(6) 3_545
Cd2 O5 2.471(5) .
Cd2 O6 2.474(5) .
Cd2 O1 2.493(6) 3_545
C1 N1 1.318(9) .
C1 N2 1.345(10) .
C1 H1 0.9300 .
C2 C3 1.353(10) .
C2 N2 1.386(9) .
C2 H2 0.9300 .
C3 N1 1.366(9) .
C3 H3 0.9300 .
C4 N2 1.480(9) .
C4 C5 1.558(9) .
C5 C4 1.558(9) 2_656
C5 C6 1.561(10) .
C5 C6 1.561(10) 2_656
C6 N3 1.474(10) .
C7 C8 1.331(11) .
C7 N3 1.380(10) .
C7 H7 0.9300 .
C8 N4 1.382(10) .
C8 H8 0.9300 .
C9 N4 1.300(9) .
C9 N3 1.346(9) .
C9 H9 0.9300 .
C10 C15 1.371(11) .
C10 C11 1.392(10) .
C10 H10 0.9300 .
C11 C12 1.401(9) .
C11 C18 1.520(10) .
C12 C13 1.399(9) .
C12 C17 1.516(9) .
C13 C14 1.412(9) .
C13 C16 1.521(9) .
C14 C15 1.382(11) .
C14 H14 0.9300 .
C15 H15 0.9300 .
C16 O5 1.233(9) .
C16 O6 1.245(8) .
C17 O4 1.243(9) .
C17 O3 1.283(9) .
C18 O1 1.224(9) .
C18 O2 1.237(9) .
O1 Cd2 2.493(6) 3_455
O2 Cd2 2.389(6) 3_455
O4 Cd2 2.322(5) 2_657
O1W H1C 0.81(3) .
O1W H1D 0.84(3) .
O2W H2C 0.85(3) .
O2W H2D 0.85(3) .

loop_
_geom_hbond_atom_site_label_D
_geom_hbond_atom_site_label_H
_geom_hbond_atom_site_label_A
_geom_hbond_distance_DH
_geom_hbond_distance_HA
_geom_hbond_distance_DA
_geom_hbond_angle_DHA
_geom_hbond_site_symmetry_A
O1W H1C O1W 0.81(3) 2.51(2) 3.015(13) 121(2) 2_657
O1W H1D O2W 0.84(3) 1.93(5) 2.739(9) 160(12) 3_545
O2W H2C O3 0.85(3) 2.14(5) 2.921(9) 152(9) 4_547
O2W H2C O1 0.85(3) 2.39(8) 3.012(9) 130(8) 4_547
O2W H2D O4 0.85(3) 2.27(5) 3.061(9) 155(9) .

loop_
_geom_torsion_atom_site_label_1
_geom_torsion_atom_site_label_2
_geom_torsion_atom_site_label_3
_geom_torsion_atom_site_label_4
_geom_torsion
_geom_torsion_site_symmetry_1
_geom_torsion_site_symmetry_4
N2 C2 C3 N1 1.4(9) . .
N2 C4 C5 C4 -71.7(5) . 2_656
N2 C4 C5 C6 51.0(9) . .
N2 C4 C5 C6 163.2(6) . 2_656
C4 C5 C6 N3 28.7(9) 2_656 .
C4 C5 C6 N3 -96.6(7) . .
C6 C5 C6 N3 147.5(8) 2_656 .
N3 C7 C8 N4 1.1(9) . .
C15 C10 C11 C12 1.4(11) . .
C15 C10 C11 C18 -177.1(7) . .
C10 C11 C12 C13 0.2(10) . .
C18 C11 C12 C13 178.5(6) . .
C10 C11 C12 C17 -176.9(7) . .
C18 C11 C12 C17 1.5(10) . .
C11 C12 C13 C14 -1.3(10) . .
C17 C12 C13 C14 175.8(7) . .
C11 C12 C13 C16 173.2(6) . .
C17 C12 C13 C16 -9.8(10) . .
C12 C13 C14 C15 0.9(11) . .
C16 C13 C14 C15 -174.1(7) . .
C11 C10 C15 C14 -1.8(13) . .
C13 C14 C15 C10 0.7(13) . .
C12 C13 C16 O5 160.2(7) . .
C14 C13 C16 O5 -25.1(10) . .
C12 C13 C16 O6 -23.1(11) . .
C14 C13 C16 O6 151.5(7) . .
C13 C12 C17 O4 -80.1(8) . .
C11 C12 C17 O4 97.0(8) . .
C13 C12 C17 O3 99.3(8) . .
C11 C12 C17 O3 -83.6(8) . .
C10 C11 C18 O1 -171.4(8) . .
C12 C11 C18 O1 10.2(11) . .
C10 C11 C18 O2 8.9(11) . .
C12 C11 C18 O2 -169.5(7) . .
N2 C1 N1 C3 -2.0(9) . .
N2 C1 N1 Cd2 176.9(5) . .
C2 C3 N1 C1 0.3(9) . .
C2 C3 N1 Cd2 -178.5(5) . .
O1W Cd2 N1 C1 -35(3) . .
O4 Cd2 N1 C1 -158.6(6) 2_657 .
O2 Cd2 N1 C1 69.0(6) 3_545 .
O5 Cd2 N1 C1 -13.2(6) . .
O6 Cd2 N1 C1 -64.8(6) . .
O1 Cd2 N1 C1 117.5(6) 3_545 .
O1W Cd2 N1 C3 144(3) . .
O4 Cd2 N1 C3 20.1(7) 2_657 .
O2 Cd2 N1 C3 -112.4(7) 3_545 .
O5 Cd2 N1 C3 165.4(7) . .
O6 Cd2 N1 C3 113.8(7) . .
O1 Cd2 N1 C3 -63.9(7) 3_545 .
N1 C1 N2 C2 2.9(9) . .
N1 C1 N2 C4 177.1(7) . .
C3 C2 N2 C1 -2.5(9) . .
C3 C2 N2 C4 -177.1(7) . .
C5 C4 N2 C1 79.4(10) . .
C5 C4 N2 C2 -107.3(9) . .
N4 C9 N3 C7 1.8(9) . .
N4 C9 N3 C6 -178.6(7) . .
C8 C7 N3 C9 -1.7(9) . .
C8 C7 N3 C6 178.6(7) . .
C5 C6 N3 C9 83.1(9) . .
C5 C6 N3 C7 -97.3(9) . .
N3 C9 N4 C8 -1.1(9) . .
N3 C9 N4 Cd1 175.9(5) . .
C7 C8 N4 C9 0.0(9) . .
C7 C8 N4 Cd1 -176.9(5) . .
O3 Cd1 N4 C9 -154.5(6) . .
O3 Cd1 N4 C9 12.7(6) 2_657 .
N4 Cd1 N4 C9 106.0(6) 2_657 .
O6 Cd1 N4 C9 -71.2(6) . .
O6 Cd1 N4 C9 -84.8(10) 2_657 .
O3 Cd1 N4 C8 21.9(6) . .
O3 Cd1 N4 C8 -171.0(6) 2_657 .
N4 Cd1 N4 C8 -77.6(6) 2_657 .
O6 Cd1 N4 C8 105.2(6) . .
O6 Cd1 N4 C8 91.6(10) 2_657 .
O2 C18 O1 Cd2 -10.1(8) . 3_455
C11 C18 O1 Cd2 170.1(6) . 3_455
O1 C18 O2 Cd2 10.6(9) . 3_455
C11 C18 O2 Cd2 -169.7(6) . 3_455
O4 C17 O3 Cd1 102.5(7) . .
C12 C17 O3 Cd1 -76.9(7) . .
O3 Cd1 O3 C17 -37.8(5) 2_657 .
N4 Cd1 O3 C17 -165.9(5) 2_657 .
N4 Cd1 O3 C17 91.2(5) . .
O6 Cd1 O3 C17 -1.0(5) . .
O6 Cd1 O3 C17 -74.6(5) 2_657 .
O3 C17 O4 Cd2 -21.3(9) . 2_657
C12 C17 O4 Cd2 158.1(4) . 2_657
O6 C16 O5 Cd2 -9.3(8) . .
C13 C16 O5 Cd2 167.3(6) . .
O1W Cd2 O5 C16 90.2(5) . .
O4 Cd2 O5 C16 17.3(7) 2_657 .
N1 Cd2 O5 C16 -87.9(5) . .
O2 Cd2 O5 C16 -168.7(5) 3_545 .
O6 Cd2 O5 C16 5.1(4) . .
O1 Cd2 O5 C16 169.3(4) 3_545 .
O5 C16 O6 Cd1 145.9(7) . .
C13 C16 O6 Cd1 -30.7(12) . .
O5 C16 O6 Cd2 9.3(8) . .
C13 C16 O6 Cd2 -167.3(6) . .
O3 Cd1 O6 C16 61.3(8) . .
O3 Cd1 O6 C16 -128.5(8) 2_657 .
N4 Cd1 O6 C16 160.8(8) 2_657 .
N4 Cd1 O6 C16 -29.7(8) . .
O6 Cd1 O6 C16 146.6(9) 2_657 .
O3 Cd1 O6 Cd2 -168.4(3) . .
O3 Cd1 O6 Cd2 1.8(2) 2_657 .
N4 Cd1 O6 Cd2 -68.9(9) 2_657 .
N4 Cd1 O6 Cd2 100.6(3) . .
O6 Cd1 O6 Cd2 -83.1(2) 2_657 .
O1W Cd2 O6 C16 -95.7(5) . .
O4 Cd2 O6 C16 -178.0(5) 2_657 .
N1 Cd2 O6 C16 81.7(5) . .
O2 Cd2 O6 C16 3.3(6) 3_545 .
O5 Cd2 O6 C16 -5.1(4) . .
O1 Cd2 O6 C16 -108.8(10) 3_545 .
O1W Cd2 O6 Cd1 114.4(3) . .
O4 Cd2 O6 Cd1 32.1(3) 2_657 .
N1 Cd2 O6 Cd1 -68.2(2) . .
O2 Cd2 O6 Cd1 -146.5(3) 3_545 .
O5 Cd2 O6 Cd1 -154.9(4) . .
O1 Cd2 O6 Cd1 101.3(9) 3_545 .
